data_4087362
loop_
_publ_author_name
'Annaka, Tatsuro'
'Nakata, Norio'
'Ishii, Akihiko'

_publ_section_title
;
 Synthesis, Structures, and Temperature-Dependent Photoluminescence of
 1,4-Diphenyl-1-telluro-1,3-butadiene Incorporated in a Dibenzobarrelene
 Skeleton and Derivatives
;
_journal_issue 7
_journal_name_full Organometallics
_journal_page_first 1272
_journal_paper_doi 10.1021/acs.organomet.5b00016
_journal_volume 34
_journal_year 2015
_chemical_formula_moiety 'C30 H20 Br2 Te, C6 H8'
_chemical_formula_sum 'C37 H28 Br2 Te'
_chemical_formula_weight 760.01
_chemical_name_systematic
; 
 'C30 H20 Br2 Te, C6 H8' 
;
_space_group_IT_number 2
_space_group_name_Hall '-P 1'
_space_group_name_H-M_alt 'P -1'
_symmetry_cell_setting triclinic
_symmetry_Int_Tables_number 2
_symmetry_space_group_name_Hall '-P 1'
_symmetry_space_group_name_H-M 'P -1'
_atom_sites_solution_hydrogens geom
_atom_sites_solution_primary direct
_atom_sites_solution_secondary difmap
_audit_creation_method SHELXL-97
_cell_angle_alpha 107.857(6)
_cell_angle_beta 105.349(6)
_cell_angle_gamma 95.338(6)
_cell_formula_units_Z 2
_cell_length_a 11.194(3)
_cell_length_b 11.441(3)
_cell_length_c 12.905(4)
_cell_measurement_temperature 100(2)
_cell_volume 1489.4(7)
_computing_cell_refinement 'Bruker SAINT'
_computing_data_collection 'Bruker SMART'
_computing_data_reduction 'Bruker SAINT'
_computing_molecular_graphics 'Yadokari-XG 2009 (Wakita, Nemoto et al., 2009)'
_computing_publication_material 'Yadokari-XG 2009 (Wakita, Nemoto et al., 2009)'
_computing_structure_refinement 'SHELXL-97 (Sheldrick, 1997)'
_computing_structure_solution 'SHELXS-97 (Sheldrick, 1990)'
_diffrn_ambient_temperature 100(2)
_diffrn_measured_fraction_theta_full 0.866
_diffrn_measured_fraction_theta_max 0.866
_diffrn_measurement_device_type 'CCD area detector'
_diffrn_measurement_method 'phi and omega scans'
_diffrn_radiation_monochromator graphite
_diffrn_radiation_source 'fine-focus sealed tube'
_diffrn_radiation_type MoK\a
_diffrn_radiation_wavelength 0.71073
_diffrn_reflns_av_R_equivalents 0.0207
_diffrn_reflns_av_sigmaI/netI 0.0519
_diffrn_reflns_limit_h_max 13
_diffrn_reflns_limit_h_min -13
_diffrn_reflns_limit_k_max 13
_diffrn_reflns_limit_k_min -13
_diffrn_reflns_limit_l_max 15
_diffrn_reflns_limit_l_min -10
_diffrn_reflns_number 5560
_diffrn_reflns_theta_full 25.50
_diffrn_reflns_theta_max 25.50
_diffrn_reflns_theta_min 1.90
_exptl_absorpt_coefficient_mu 3.707
_exptl_absorpt_correction_T_max 0.6859
_exptl_absorpt_correction_T_min 0.4576
_exptl_absorpt_correction_type numerical
_exptl_absorpt_process_details 'SADABS (Sheldrick, 1997)'
_exptl_crystal_colour red
_exptl_crystal_density_diffrn 1.695
_exptl_crystal_density_meas ?
_exptl_crystal_density_method 'not measured'
_exptl_crystal_description prism
_exptl_crystal_F_000 744
_exptl_crystal_size_max 0.25
_exptl_crystal_size_mid 0.15
_exptl_crystal_size_min 0.11
_refine_diff_density_max 1.961
_refine_diff_density_min -1.181
_refine_diff_density_rms 0.163
_refine_ls_extinction_method none
_refine_ls_goodness_of_fit_ref 1.013
_refine_ls_hydrogen_treatment constr
_refine_ls_matrix_type full
_refine_ls_number_parameters 425
_refine_ls_number_reflns 4823
_refine_ls_number_restraints 221
_refine_ls_restrained_S_all 0.991
_refine_ls_R_factor_all 0.0611
_refine_ls_R_factor_gt 0.0476
_refine_ls_shift/su_max 0.000
_refine_ls_shift/su_mean 0.000
_refine_ls_structure_factor_coef Fsqd
_refine_ls_weighting_details 'calc w=1/[\s^2^(Fo^2^)+(0.0888P)^2^+0.3207P] where P=(Fo^2^+2Fc^2^)/3'
_refine_ls_weighting_scheme calc
_refine_ls_wR_factor_gt 0.1167
_refine_ls_wR_factor_ref 0.1282
_reflns_number_gt 3977
_reflns_number_total 4823
_reflns_threshold_expression >2sigma(I)
_cod_data_source_file om5b00016_si_001.cif
_cod_data_source_block TeBr2_11_naka393
_cod_depositor_comments
;
The following automatic conversions were performed:

data item '_exptl_crystal_density_meas' value 'not measured' was
changed to '?' -- the value is perceived as not measured.

Automatic conversion script
Id: cif_fix_values 6909 2019-04-08 15:41:33Z antanas 
;
_cod_original_sg_symbol_H-M P-1
_cod_database_code 4087362

loop_
_symmetry_equiv_pos_as_xyz
'x, y, z'
'-x, -y, -z'

loop_
_atom_site_label
_atom_site_type_symbol
_atom_site_fract_x
_atom_site_fract_y
_atom_site_fract_z
_atom_site_U_iso_or_equiv
_atom_site_adp_type
_atom_site_occupancy
_atom_site_symmetry_multiplicity
_atom_site_calc_flag
_atom_site_refinement_flags
_atom_site_disorder_assembly
_atom_site_disorder_group
Te1 Te 0.54490(4) 0.52307(4) 0.33774(3) 0.01630(14) Uani 1 1 d . . .
Br1 Br 0.35773(6) 0.36094(6) 0.35072(5) 0.02035(18) Uani 1 1 d . . .
Br2 Br 0.65111(6) 0.71317(6) 0.29408(5) 0.02343(18) Uani 1 1 d . . .
C1 C 0.6702(6) 0.3891(6) 0.3032(5) 0.0172(13) Uani 1 1 d . . .
C2 C 0.4524(6) 0.4451(6) 0.1613(4) 0.0189(14) Uani 1 1 d . . .
C3 C 0.5037(6) 0.3510(6) 0.1111(5) 0.0208(14) Uani 1 1 d . . .
H1 H 0.4658 0.3049 0.0318 0.025 Uiso 1 1 calc R . .
C4 C 0.6136(6) 0.3174(6) 0.1726(5) 0.0182(13) Uani 1 1 d . . .
C5 C 0.6755(6) 0.2258(6) 0.1317(5) 0.0184(13) Uani 1 1 d . . .
C6 C 0.3435(6) 0.4948(6) 0.1093(5) 0.0173(13) Uani 1 1 d . . .
C7 C 0.2798(6) 0.5690(6) 0.1753(5) 0.0227(14) Uani 1 1 d . . .
H2 H 0.3076 0.5892 0.2560 0.027 Uiso 1 1 calc R . .
C8 C 0.1767(6) 0.6140(7) 0.1255(6) 0.0270(16) Uani 1 1 d . . .
H3 H 0.1331 0.6629 0.1714 0.032 Uiso 1 1 calc R . .
C9 C 0.1379(7) 0.5864(7) 0.0070(6) 0.0276(16) Uani 1 1 d . . .
H4 H 0.0692 0.6187 -0.0279 0.033 Uiso 1 1 calc R . .
C10 C 0.1993(6) 0.5123(6) -0.0593(5) 0.0240(15) Uani 1 1 d . . .
H5 H 0.1710 0.4913 -0.1400 0.029 Uiso 1 1 calc R . .
C11 C 0.3029(6) 0.4679(6) -0.0081(5) 0.0220(14) Uani 1 1 d . . .
H6 H 0.3460 0.4188 -0.0543 0.026 Uiso 1 1 calc R . .
C12 C 0.6481(6) 0.1392(6) 0.0146(5) 0.0180(13) Uani 1 1 d . . .
C13 C 0.6636(6) 0.0156(6) -0.0042(5) 0.0238(15) Uani 1 1 d . . .
H7 H 0.6927 -0.0108 0.0595 0.029 Uiso 1 1 calc R . .
C14 C 0.6375(7) -0.0688(7) -0.1133(5) 0.0270(15) Uani 1 1 d . . .
H8 H 0.6488 -0.1525 -0.1237 0.032 Uiso 1 1 calc R . .
C15 C 0.5947(7) -0.0329(7) -0.2085(5) 0.0279(16) Uani 1 1 d . . .
H9 H 0.5764 -0.0914 -0.2837 0.034 Uiso 1 1 calc R . .
C16 C 0.5792(6) 0.0899(6) -0.1915(5) 0.0245(15) Uani 1 1 d . . .
H10 H 0.5496 0.1154 -0.2557 0.029 Uiso 1 1 calc R . .
C17 C 0.6066(6) 0.1761(6) -0.0812(5) 0.0214(14) Uani 1 1 d . . .
H11 H 0.5971 0.2602 -0.0707 0.026 Uiso 1 1 calc R . .
C18 C 0.8101(6) 0.4423(6) 0.3274(5) 0.0195(14) Uani 1 1 d . . .
C19 C 0.8783(6) 0.5629(6) 0.3926(5) 0.0224(15) Uani 1 1 d . . .
H12 H 0.8384 0.6250 0.4302 0.027 Uiso 1 1 calc R . .
C20 C 1.0059(6) 0.5918(6) 0.4023(5) 0.0208(14) Uani 1 1 d . . .
H13 H 1.0525 0.6743 0.4444 0.025 Uiso 1 1 calc R . .
C21 C 1.0644(6) 0.4985(7) 0.3497(5) 0.0241(15) Uani 1 1 d . . .
H14 H 1.1505 0.5185 0.3547 0.029 Uiso 1 1 calc R . .
C22 C 0.9981(6) 0.3767(6) 0.2901(5) 0.0230(14) Uani 1 1 d . . .
H15 H 1.0392 0.3133 0.2563 0.028 Uiso 1 1 calc R . .
C23 C 0.8704(6) 0.3480(6) 0.2804(5) 0.0199(14) Uani 1 1 d . . .
C24 C 0.6759(6) 0.2934(6) 0.3650(5) 0.0188(13) Uani 1 1 d . . .
C25 C 0.6376(6) 0.2948(6) 0.4590(5) 0.0207(14) Uani 1 1 d . . .
H16 H 0.6012 0.3619 0.4940 0.025 Uiso 1 1 calc R . .
C26 C 0.6528(6) 0.1981(6) 0.5017(5) 0.0257(15) Uani 1 1 d . . .
H17 H 0.6272 0.1995 0.5665 0.031 Uiso 1 1 calc R . .
C27 C 0.7048(7) 0.0991(6) 0.4509(5) 0.0272(16) Uani 1 1 d . . .
H18 H 0.7099 0.0308 0.4781 0.033 Uiso 1 1 calc R . .
C28 C 0.7498(6) 0.0997(6) 0.3598(5) 0.0241(15) Uani 1 1 d . . .
H19 H 0.7890 0.0339 0.3271 0.029 Uiso 1 1 calc R . .
C29 C 0.7368(6) 0.1971(6) 0.3179(5) 0.0209(14) Uani 1 1 d . . .
C30 C 0.7899(6) 0.2194(6) 0.2261(5) 0.0219(14) Uani 1 1 d . . .
H20 H 0.8374 0.1537 0.1965 0.026 Uiso 1 1 calc R . .
C31 C 1.1340(14) 1.1180(13) 0.3969(12) 0.063(5) Uani 0.704(14) 1 d PDU A 1
H21 H 1.1162 1.1048 0.4633 0.095 Uiso 0.704(14) 1 calc PR A 1
H22 H 1.1067 1.1945 0.3888 0.095 Uiso 0.704(14) 1 calc PR A 1
H23 H 1.2249 1.1261 0.4080 0.095 Uiso 0.704(14) 1 calc PR A 1
C32 C 1.0640(10) 1.0085(11) 0.2908(10) 0.040(3) Uani 0.704(14) 1 d PDU A 1
C33 C 1.0698(14) 1.0028(13) 0.1830(10) 0.041(4) Uani 0.704(14) 1 d PDU A 1
H24 H 1.1204 1.0702 0.1767 0.049 Uiso 0.704(14) 1 calc PR A 1
C34 C 1.0049(12) 0.9029(12) 0.0846(11) 0.047(3) Uani 0.704(14) 1 d PDU A 1
H25 H 1.0117 0.9007 0.0122 0.056 Uiso 0.704(14) 1 calc PR A 1
C35 C 0.9301(11) 0.8067(11) 0.0943(10) 0.043(3) Uani 0.704(14) 1 d PDU A 1
H26 H 0.8810 0.7388 0.0279 0.052 Uiso 0.704(14) 1 calc PR A 1
C36 C 0.9270(12) 0.8099(12) 0.2012(10) 0.038(3) Uani 0.704(14) 1 d PDU A 1
H27 H 0.8772 0.7420 0.2073 0.045 Uiso 0.704(14) 1 calc PR A 1
C37 C 0.9935(14) 0.9078(12) 0.2992(13) 0.040(3) Uani 0.704(14) 1 d PDU A 1
H28 H 0.9911 0.9065 0.3719 0.049 Uiso 0.704(14) 1 calc PR A 1
C38 C 0.947(3) 0.831(3) 0.040(3) 0.048(7) Uani 0.296(14) 1 d PDU A 2
H29 H 0.8953 0.7506 0.0254 0.072 Uiso 0.296(14) 1 calc PR A 2
H30 H 1.0192 0.8179 0.0117 0.072 Uiso 0.296(14) 1 calc PR A 2
H31 H 0.8958 0.8794 0.0007 0.072 Uiso 0.296(14) 1 calc PR A 2
C39 C 0.993(2) 0.903(3) 0.166(3) 0.042(6) Uani 0.296(14) 1 d PDU A 2
C40 C 1.077(3) 1.025(3) 0.230(4) 0.035(6) Uani 0.296(14) 1 d PDU A 2
H32 H 1.1088 1.0635 0.1848 0.042 Uiso 0.296(14) 1 calc PR A 2
C41 C 1.112(3) 1.085(4) 0.336(3) 0.038(6) Uani 0.296(14) 1 d PDU A 2
H33 H 1.1641 1.1657 0.3644 0.046 Uiso 0.296(14) 1 calc PR A 2
C42 C 1.075(3) 1.034(3) 0.413(2) 0.038(6) Uani 0.296(14) 1 d PDU A 2
H34 H 1.1007 1.0771 0.4935 0.045 Uiso 0.296(14) 1 calc PR A 2
C43 C 1.001(3) 0.921(3) 0.364(3) 0.036(6) Uani 0.296(14) 1 d PDU A 2
H35 H 0.9757 0.8798 0.4104 0.044 Uiso 0.296(14) 1 calc PR A 2
C44 C 0.963(4) 0.866(4) 0.252(4) 0.039(6) Uani 0.296(14) 1 d PDU A 2
H36 H 0.9062 0.7888 0.2245 0.046 Uiso 0.296(14) 1 calc PR A 2

loop_
_atom_site_aniso_label
_atom_site_aniso_U_11
_atom_site_aniso_U_22
_atom_site_aniso_U_33
_atom_site_aniso_U_23
_atom_site_aniso_U_13
_atom_site_aniso_U_12
Te1 0.0195(2) 0.0182(2) 0.0125(2) 0.00609(15) 0.00540(15) 0.00582(18)
Br1 0.0231(4) 0.0215(4) 0.0177(3) 0.0081(2) 0.0066(2) 0.0048(3)
Br2 0.0266(4) 0.0220(4) 0.0234(3) 0.0116(3) 0.0060(3) 0.0047(3)
C1 0.018(3) 0.021(3) 0.014(3) 0.007(2) 0.005(2) 0.006(3)
C2 0.021(3) 0.025(3) 0.006(3) 0.001(2) 0.003(2) 0.000(3)
C3 0.021(3) 0.023(4) 0.017(3) 0.005(2) 0.005(2) 0.002(3)
C4 0.020(3) 0.027(4) 0.008(3) 0.006(2) 0.007(2) 0.001(3)
C5 0.020(3) 0.018(3) 0.014(3) 0.002(2) 0.004(2) 0.001(3)
C6 0.017(3) 0.015(3) 0.021(3) 0.009(2) 0.007(2) 0.000(3)
C7 0.026(4) 0.025(4) 0.021(3) 0.014(3) 0.005(3) 0.003(3)
C8 0.021(4) 0.036(4) 0.027(4) 0.014(3) 0.009(3) 0.007(3)
C9 0.020(3) 0.036(4) 0.032(4) 0.021(3) 0.003(3) 0.008(3)
C10 0.030(4) 0.024(4) 0.016(3) 0.012(3) 0.000(3) 0.003(3)
C11 0.026(4) 0.024(4) 0.016(3) 0.007(3) 0.006(3) 0.004(3)
C12 0.016(3) 0.019(3) 0.018(3) 0.005(2) 0.006(2) 0.001(3)
C13 0.032(4) 0.021(4) 0.018(3) 0.005(3) 0.010(3) 0.004(3)
C14 0.029(4) 0.023(4) 0.025(3) 0.004(3) 0.010(3) 0.000(3)
C15 0.032(4) 0.029(4) 0.016(3) -0.002(3) 0.010(3) 0.001(3)
C16 0.024(4) 0.027(4) 0.021(3) 0.007(3) 0.008(3) 0.001(3)
C17 0.021(3) 0.021(3) 0.022(3) 0.004(3) 0.008(3) 0.006(3)
C18 0.018(3) 0.030(4) 0.014(3) 0.012(3) 0.004(2) 0.009(3)
C19 0.025(4) 0.032(4) 0.013(3) 0.012(3) 0.004(2) 0.014(3)
C20 0.020(3) 0.017(3) 0.021(3) 0.008(2) 0.000(2) -0.003(3)
C21 0.017(3) 0.038(4) 0.022(3) 0.014(3) 0.009(3) 0.005(3)
C22 0.019(3) 0.031(4) 0.025(3) 0.015(3) 0.009(3) 0.006(3)
C23 0.024(3) 0.024(4) 0.015(3) 0.011(2) 0.005(2) 0.008(3)
C24 0.018(3) 0.019(3) 0.017(3) 0.007(2) 0.001(2) 0.001(3)
C25 0.022(3) 0.022(4) 0.015(3) 0.004(2) 0.003(2) 0.003(3)
C26 0.029(4) 0.032(4) 0.019(3) 0.011(3) 0.007(3) 0.009(3)
C27 0.028(4) 0.021(4) 0.026(3) 0.010(3) -0.002(3) 0.002(3)
C28 0.023(4) 0.022(4) 0.027(3) 0.010(3) 0.005(3) 0.007(3)
C29 0.020(3) 0.021(3) 0.019(3) 0.005(2) 0.004(2) 0.003(3)
C30 0.017(3) 0.026(4) 0.022(3) 0.007(3) 0.006(3) 0.005(3)
C31 0.076(11) 0.056(9) 0.041(7) 0.021(6) -0.008(8) -0.002(8)
C32 0.046(7) 0.027(6) 0.047(6) 0.017(5) 0.009(6) 0.014(5)
C33 0.037(7) 0.051(8) 0.046(6) 0.035(5) 0.009(6) 0.014(6)
C34 0.055(8) 0.051(8) 0.048(7) 0.020(5) 0.030(6) 0.022(6)
C35 0.035(6) 0.046(7) 0.044(6) 0.010(6) 0.007(5) 0.018(5)
C36 0.035(7) 0.027(6) 0.064(7) 0.018(5) 0.029(6) 0.011(5)
C37 0.051(9) 0.037(8) 0.043(7) 0.016(6) 0.026(7) 0.010(6)
C38 0.056(16) 0.040(15) 0.062(12) 0.031(11) 0.020(13) 0.020(13)
C39 0.047(12) 0.033(11) 0.060(11) 0.021(8) 0.030(10) 0.019(10)
C40 0.035(12) 0.034(11) 0.059(12) 0.029(10) 0.035(12) 0.016(9)
C41 0.038(13) 0.030(12) 0.058(12) 0.027(9) 0.020(11) 0.007(10)
C42 0.048(13) 0.028(10) 0.052(11) 0.028(8) 0.022(9) 0.015(9)
C43 0.044(12) 0.020(10) 0.061(12) 0.027(10) 0.023(11) 0.016(9)
C44 0.046(14) 0.021(12) 0.062(12) 0.024(10) 0.025(12) 0.011(10)

loop_
_atom_type_symbol
_atom_type_description
_atom_type_scat_dispersion_real
_atom_type_scat_dispersion_imag
_atom_type_scat_source
C C 0.0033 0.0016 'International Tables Vol C Tables 4.2.6.8 and 6.1.1.4'
H H 0.0000 0.0000 'International Tables Vol C Tables 4.2.6.8 and 6.1.1.4'
Br Br -0.2901 2.4595 'International Tables Vol C Tables 4.2.6.8 and 6.1.1.4'
Te Te -0.5308 1.6751 'International Tables Vol C Tables 4.2.6.8 and 6.1.1.4'

loop_
_geom_angle_atom_site_label_1
_geom_angle_atom_site_label_2
_geom_angle_atom_site_label_3
_geom_angle
C2 Te1 C1 84.6(2)
C2 Te1 Br2 86.44(18)
C1 Te1 Br2 101.32(18)
C2 Te1 Br1 83.76(18)
C1 Te1 Br1 96.78(18)
Br2 Te1 Br1 158.49(3)
C24 C1 C18 103.3(5)
C24 C1 C4 108.3(5)
C18 C1 C4 107.5(5)
C24 C1 Te1 116.4(4)
C18 C1 Te1 117.6(4)
C4 C1 Te1 103.3(4)
C3 C2 C6 129.0(5)
C3 C2 Te1 111.4(4)
C6 C2 Te1 119.6(4)
C2 C3 C4 122.4(5)
C5 C4 C3 128.0(5)
C5 C4 C1 113.8(5)
C3 C4 C1 118.1(5)
C4 C5 C12 128.9(6)
C4 C5 C30 112.0(5)
C12 C5 C30 119.1(5)
C11 C6 C7 118.4(6)
C11 C6 C2 119.7(5)
C7 C6 C2 121.8(5)
C8 C7 C6 121.4(6)
C7 C8 C9 119.1(6)
C10 C9 C8 120.0(6)
C9 C10 C11 120.2(6)
C6 C11 C10 120.8(6)
C13 C12 C17 118.1(5)
C13 C12 C5 119.7(6)
C17 C12 C5 122.2(6)
C14 C13 C12 121.3(6)
C13 C14 C15 120.7(7)
C16 C15 C14 118.8(6)
C15 C16 C17 120.7(6)
C16 C17 C12 120.4(6)
C23 C18 C19 120.6(6)
C23 C18 C1 110.3(6)
C19 C18 C1 129.0(5)
C18 C19 C20 119.5(6)
C21 C20 C19 119.6(6)
C20 C21 C22 120.8(6)
C21 C22 C23 119.5(6)
C18 C23 C22 119.8(6)
C18 C23 C30 115.0(6)
C22 C23 C30 125.2(6)
C25 C24 C29 119.6(6)
C25 C24 C1 129.4(5)
C29 C24 C1 110.8(5)
C24 C25 C26 119.7(6)
C27 C26 C25 120.8(6)
C26 C27 C28 120.1(7)
C29 C28 C27 119.4(6)
C28 C29 C24 120.2(6)
C28 C29 C30 126.7(6)
C24 C29 C30 113.0(6)
C23 C30 C29 105.9(5)
C23 C30 C5 106.8(5)
C29 C30 C5 105.7(5)
C37 C32 C33 118.1(11)
C37 C32 C31 119.8(12)
C33 C32 C31 122.1(13)
C34 C33 C32 122.6(13)
C35 C34 C33 118.2(12)
C34 C35 C36 119.4(11)
C37 C36 C35 122.4(13)
C36 C37 C32 119.2(13)
C44 C39 C40 103(3)
C44 C39 C38 127(3)
C40 C39 C38 130(3)
C41 C40 C39 129(4)
C40 C41 C42 121(4)
C43 C42 C41 115(3)
C44 C43 C42 121(3)
C43 C44 C39 131(4)

loop_
_geom_bond_atom_site_label_1
_geom_bond_atom_site_label_2
_geom_bond_distance
Te1 C2 2.095(5)
Te1 C1 2.197(6)
Te1 Br2 2.6621(10)
Te1 Br1 2.7408(10)
C1 C24 1.536(9)
C1 C18 1.539(9)
C1 C4 1.551(8)
C2 C3 1.339(8)
C2 C6 1.480(8)
C3 C4 1.432(9)
C4 C5 1.358(8)
C5 C12 1.463(8)
C5 C30 1.542(8)
C6 C11 1.385(8)
C6 C7 1.394(9)
C7 C8 1.390(9)
C8 C9 1.398(9)
C9 C10 1.377(9)
C10 C11 1.395(9)
C12 C13 1.395(9)
C12 C17 1.405(9)
C13 C14 1.377(9)
C14 C15 1.394(10)
C15 C16 1.389(10)
C16 C17 1.395(8)
C18 C23 1.392(8)
C18 C19 1.395(9)
C19 C20 1.399(9)
C20 C21 1.397(9)
C21 C22 1.391(9)
C22 C23 1.400(9)
C23 C30 1.502(9)
C24 C25 1.385(9)
C24 C29 1.413(8)
C25 C26 1.384(9)
C26 C27 1.385(9)
C27 C28 1.398(10)
C28 C29 1.384(9)
C29 C30 1.533(9)
C31 C32 1.502(13)
C32 C37 1.383(14)
C32 C33 1.393(13)
C33 C34 1.383(14)
C34 C35 1.377(15)
C35 C36 1.378(14)
C36 C37 1.373(13)
C38 C39 1.50(5)
C39 C44 1.40(5)
C39 C40 1.47(5)
C40 C41 1.26(5)
C41 C42 1.43(4)
C42 C43 1.33(4)
C43 C44 1.32(5)

loop_
_geom_torsion_atom_site_label_1
_geom_torsion_atom_site_label_2
_geom_torsion_atom_site_label_3
_geom_torsion_atom_site_label_4
_geom_torsion
C2 Te1 C1 C24 -119.8(5)
Br2 Te1 C1 C24 154.9(4)
Br1 Te1 C1 C24 -36.8(4)
C2 Te1 C1 C18 116.9(4)
Br2 Te1 C1 C18 31.6(4)
Br1 Te1 C1 C18 -160.1(4)
C2 Te1 C1 C4 -1.3(4)
Br2 Te1 C1 C4 -86.6(4)
Br1 Te1 C1 C4 81.7(4)
C1 Te1 C2 C3 2.9(5)
Br2 Te1 C2 C3 104.6(5)
Br1 Te1 C2 C3 -94.5(5)
C1 Te1 C2 C6 -178.1(5)
Br2 Te1 C2 C6 -76.4(5)
Br1 Te1 C2 C6 84.4(5)
C6 C2 C3 C4 177.0(6)
Te1 C2 C3 C4 -4.1(9)
C2 C3 C4 C5 -179.0(7)
C2 C3 C4 C1 3.1(10)
C24 C1 C4 C5 -54.5(7)
C18 C1 C4 C5 56.4(7)
Te1 C1 C4 C5 -178.5(5)
C24 C1 C4 C3 123.7(6)
C18 C1 C4 C3 -125.4(6)
Te1 C1 C4 C3 -0.3(7)
C3 C4 C5 C12 1.2(12)
C1 C4 C5 C12 179.2(6)
C3 C4 C5 C30 -179.8(6)
C1 C4 C5 C30 -1.8(8)
C3 C2 C6 C11 -18.0(11)
Te1 C2 C6 C11 163.2(5)
C3 C2 C6 C7 162.2(7)
Te1 C2 C6 C7 -16.6(9)
C11 C6 C7 C8 1.0(10)
C2 C6 C7 C8 -179.2(6)
C6 C7 C8 C9 -1.4(11)
C7 C8 C9 C10 2.0(11)
C8 C9 C10 C11 -2.1(11)
C7 C6 C11 C10 -1.1(10)
C2 C6 C11 C10 179.1(6)
C9 C10 C11 C6 1.7(11)
C4 C5 C12 C13 -142.0(7)
C30 C5 C12 C13 39.0(9)
C4 C5 C12 C17 38.1(11)
C30 C5 C12 C17 -140.8(7)
C17 C12 C13 C14 -0.8(10)
C5 C12 C13 C14 179.3(6)
C12 C13 C14 C15 0.0(11)
C13 C14 C15 C16 0.2(11)
C14 C15 C16 C17 0.4(10)
C15 C16 C17 C12 -1.2(10)
C13 C12 C17 C16 1.4(10)
C5 C12 C17 C16 -178.7(6)
C24 C1 C18 C23 62.0(6)
C4 C1 C18 C23 -52.3(6)
Te1 C1 C18 C23 -168.2(4)
C24 C1 C18 C19 -113.3(7)
C4 C1 C18 C19 132.3(6)
Te1 C1 C18 C19 16.4(8)
C23 C18 C19 C20 5.7(9)
C1 C18 C19 C20 -179.3(6)
C18 C19 C20 C21 -2.1(9)
C19 C20 C21 C22 -1.5(9)
C20 C21 C22 C23 1.6(9)
C19 C18 C23 C22 -5.6(9)
C1 C18 C23 C22 178.5(5)
C19 C18 C23 C30 172.0(5)
C1 C18 C23 C30 -3.9(7)
C21 C22 C23 C18 2.0(9)
C21 C22 C23 C30 -175.4(6)
C18 C1 C24 C25 113.7(7)
C4 C1 C24 C25 -132.5(7)
Te1 C1 C24 C25 -16.8(9)
C18 C1 C24 C29 -62.2(6)
C4 C1 C24 C29 51.6(7)
Te1 C1 C24 C29 167.3(4)
C29 C24 C25 C26 -3.8(10)
C1 C24 C25 C26 -179.4(6)
C24 C25 C26 C27 -0.5(10)
C25 C26 C27 C28 3.9(10)
C26 C27 C28 C29 -2.8(10)
C27 C28 C29 C24 -1.5(10)
C27 C28 C29 C30 174.4(6)
C25 C24 C29 C28 4.8(10)
C1 C24 C29 C28 -178.8(6)
C25 C24 C29 C30 -171.6(6)
C1 C24 C29 C30 4.8(7)
C18 C23 C30 C29 -53.9(7)
C22 C23 C30 C29 123.5(6)
C18 C23 C30 C5 58.4(7)
C22 C23 C30 C5 -124.2(6)
C28 C29 C30 C23 -123.2(7)
C24 C29 C30 C23 53.0(7)
C28 C29 C30 C5 123.8(7)
C24 C29 C30 C5 -60.1(7)
C4 C5 C30 C23 -54.4(7)
C12 C5 C30 C23 124.7(6)
C4 C5 C30 C29 58.1(7)
C12 C5 C30 C29 -122.8(6)
C37 C32 C33 C34 2.1(17)
C31 C32 C33 C34 -179.4(12)
C32 C33 C34 C35 1.2(19)
C33 C34 C35 C36 -3.2(18)
C34 C35 C36 C37 1.9(18)
C35 C36 C37 C32 1(2)
C33 C32 C37 C36 -3.4(17)
C31 C32 C37 C36 178.1(11)
C44 C39 C40 C41 -2(3)
C38 C39 C40 C41 178(2)
C39 C40 C41 C42 3(4)
C40 C41 C42 C43 -1(4)
C41 C42 C43 C44 -3(4)
C42 C43 C44 C39 4(5)
C40 C39 C44 C43 -2(4)
C38 C39 C44 C43 178(3)
